data_7220879
loop_
_publ_author_name
'Vande Velde, Christophe M. L.'
'Zeller, Matthias'
'Azov, Vladimir A.'

_publ_section_title
;
 Thermodynamic parameters of the pedal motion in the crystal structures of
 two bromomethylated azobenzenes
;
_journal_issue 30
_journal_name_full CrystEngComm
_journal_page_first 5751
_journal_paper_doi 10.1039/C5CE00905G
_journal_volume 17
_journal_year 2015
_chemical_formula_moiety 'C14 H12 Br2 N2'
_chemical_formula_sum 'C14 H12 Br2 N2'
_chemical_formula_weight 368.08
_chemical_melting_point 495(3)
_chemical_name_systematic
;
 (1E)-1,2-bis[4-(Bromomethyl)phenyl]-diazene
;
_space_group_crystal_system monoclinic
_space_group_IT_number 14
_space_group_name_Hall '-P 2ybc'
_space_group_name_H-M_alt 'P 1 21/c 1'
_symmetry_space_group_name_Hall '-P 2ybc'
_symmetry_space_group_name_H-M 'P 1 21/c 1'
_atom_sites_solution_hydrogens geom
_atom_sites_solution_primary direct
_atom_sites_solution_secondary 'fourier difference maps'
_audit_creation_method SHELXL-2014/7
_audit_update_record
;
2015-05-05 deposited with the CCDC.
2015-06-25 downloaded from the CCDC.
;
_cell_angle_alpha 90
_cell_angle_beta 102.471(5)
_cell_angle_gamma 90
_cell_formula_units_Z 2
_cell_length_a 13.097(4)
_cell_length_b 4.5652(15)
_cell_length_c 11.779(4)
_cell_measurement_reflns_used 4850
_cell_measurement_temperature 375(2)
_cell_measurement_theta_max 31.18
_cell_measurement_theta_min 2.63
_cell_volume 687.7(4)
_computing_structure_refinement 'SHELXL-2014/7 (Sheldrick, 2014)'
_diffrn_ambient_temperature 375(2)
_diffrn_measured_fraction_theta_full 0.999
_diffrn_measured_fraction_theta_max 0.954
_diffrn_measurement_device_type 'Bruker Smart 1000 area detector'
_diffrn_measurement_method \w-scans
_diffrn_radiation_type MoK\a
_diffrn_radiation_wavelength 0.71073
_diffrn_reflns_av_R_equivalents 0.0461
_diffrn_reflns_av_unetI/netI 0.0300
_diffrn_reflns_Laue_measured_fraction_full 0.999
_diffrn_reflns_Laue_measured_fraction_max 0.954
_diffrn_reflns_limit_h_max 18
_diffrn_reflns_limit_h_min -19
_diffrn_reflns_limit_k_max 6
_diffrn_reflns_limit_k_min -6
_diffrn_reflns_limit_l_max 17
_diffrn_reflns_limit_l_min -17
_diffrn_reflns_number 15439
_diffrn_reflns_point_group_measured_fraction_full 0.999
_diffrn_reflns_point_group_measured_fraction_max 0.954
_diffrn_reflns_theta_full 28.000
_diffrn_reflns_theta_max 31.785
_diffrn_reflns_theta_min 3.186
_diffrn_source 'sealed tube'
_exptl_absorpt_coefficient_mu 5.877
_exptl_absorpt_correction_T_max 0.7463
_exptl_absorpt_correction_T_min 0.2729
_exptl_absorpt_correction_type multi-scan
_exptl_absorpt_process_details SADABS-2008/1
_exptl_crystal_colour orange
_exptl_crystal_density_diffrn 1.778
_exptl_crystal_density_method 'not measured'
_exptl_crystal_description plate
_exptl_crystal_F_000 360
_exptl_crystal_size_max 0.550
_exptl_crystal_size_mid 0.340
_exptl_crystal_size_min 0.170
_refine_diff_density_max 0.298
_refine_diff_density_min -0.516
_refine_diff_density_rms 0.095
_refine_ls_extinction_method none
_refine_ls_goodness_of_fit_ref 1.101
_refine_ls_hydrogen_treatment constr
_refine_ls_matrix_type full
_refine_ls_number_parameters 110
_refine_ls_number_reflns 2239
_refine_ls_number_restraints 17
_refine_ls_restrained_S_all 1.098
_refine_ls_R_factor_all 0.0799
_refine_ls_R_factor_gt 0.0453
_refine_ls_shift/su_max 0.000
_refine_ls_shift/su_mean 0.000
_refine_ls_structure_factor_coef Fsqd
_refine_ls_weighting_details 'w=1/[\s^2^(Fo^2^)+(0.0568P)^2^+0.2622P] where P=(Fo^2^+2Fc^2^)/3'
_refine_ls_weighting_scheme calc
_refine_ls_wR_factor_gt 0.1066
_refine_ls_wR_factor_ref 0.1272
_reflns_Friedel_coverage 0.000
_reflns_number_gt 1472
_reflns_number_total 2239
_reflns_threshold_expression 'I > 2\s(I)'
_cod_data_source_file c5ce00905g3.cif
_cod_data_source_block 12mz157_0m
_cod_depositor_comments
;
The following automatic conversions were performed:

'_chemical_melting_point' value '492-498K' was changed to '495(3)' -
the average value was taken and precision was estimated.

Automatic conversion script
Id: cif_fix_values 3271 2015-04-21 07:52:19Z andrius 

 Adding full bibliography for 7220863--7220879.cif.

The following automatic conversions were performed:

'_atom_sites_solution_primary' value 'direct methods' was changed to
'direct'.

Automatic conversion script
Id: cif_fix_values 6452 2018-10-05 10:23:21Z andrius 
;
_cod_database_code 7220879
_shelx_shelxl_version_number 2014/7
_shelx_space_group_comment
;
The symmetry employed for this shelxl refinement is uniquely defined
by the following loop, which should always be used as a source of
symmetry information in preference to the above space-group names.
They are only intended as comments.
;
_shelx_estimated_absorpt_t_min 0.140
_shelx_estimated_absorpt_t_max 0.435

loop_
_space_group_symop_operation_xyz
'x, y, z'
'-x, y+1/2, -z+1/2'
'-x, -y, -z'
'x, -y-1/2, z-1/2'

loop_
_atom_site_label
_atom_site_type_symbol
_atom_site_fract_x
_atom_site_fract_y
_atom_site_fract_z
_atom_site_U_iso_or_equiv
_atom_site_adp_type
_atom_site_occupancy
_atom_site_site_symmetry_order
_atom_site_calc_flag
_atom_site_refinement_flags_posn
_atom_site_refinement_flags_adp
_atom_site_refinement_flags_occupancy
_atom_site_disorder_assembly
_atom_site_disorder_group
Br1 Br -0.4276(3) 1.1020(7) 0.6685(3) 0.0671(5) Uani 0.632(5) 1 d D . P A 1
C1 C -0.3465(9) 1.311(3) 0.5700(14) 0.060(2) Uani 0.632(5) 1 d D . P A 1
H1A H -0.3912 1.3454 0.4919 0.071 Uiso 0.632(5) 1 calc R U P A 1
H1B H -0.3233 1.5031 0.6050 0.071 Uiso 0.632(5) 1 calc R U P A 1
C2 C -0.2534(11) 1.132(5) 0.5591(12) 0.0453(11) Uani 0.632(5) 1 d D . P A 1
C3 C -0.1702(9) 1.093(3) 0.6527(8) 0.0444(12) Uani 0.632(5) 1 d D . P A 1
H3 H -0.1692 1.1939 0.7235 0.053 Uiso 0.632(5) 1 calc R U P A 1
C4 C -0.0885(5) 0.9091(14) 0.6438(5) 0.0420(11) Uani 0.632(5) 1 d D . P A 1
H4 H -0.0314 0.8866 0.7084 0.050 Uiso 0.632(5) 1 calc R U P A 1
C5 C -0.0887(5) 0.7582(14) 0.5430(5) 0.0380(12) Uani 0.632(5) 1 d D . P A 1
C6 C -0.1696(8) 0.798(3) 0.4478(7) 0.0552(19) Uani 0.632(5) 1 d D . P A 1
H6 H -0.1681 0.7046 0.3760 0.066 Uiso 0.632(5) 1 calc R U P A 1
C7 C -0.2534(14) 0.974(5) 0.4579(11) 0.0537(18) Uani 0.632(5) 1 d D . P A 1
H7 H -0.3120 0.9881 0.3945 0.064 Uiso 0.632(5) 1 calc R U P A 1
N1 N 0.0009(3) 0.5649(9) 0.5467(4) 0.0451(8) Uani 0.632(5) 1 d . . P A 1
Br1B Br -0.4308(5) 1.1720(10) 0.6580(6) 0.0671(5) Uani 0.368(5) 1 d D . P A 2
C1B C -0.3275(18) 1.345(5) 0.578(3) 0.060(2) Uani 0.368(5) 1 d D . P A 2
H1B1 H -0.3641 1.4374 0.5044 0.071 Uiso 0.368(5) 1 calc R U P A 2
H1B2 H -0.2869 1.4981 0.6275 0.071 Uiso 0.368(5) 1 calc R U P A 2
C2B C -0.2548(19) 1.113(10) 0.552(2) 0.0453(11) Uani 0.368(5) 1 d D . P A 2
C3B C -0.1633(17) 1.049(5) 0.6333(17) 0.0444(12) Uani 0.368(5) 1 d D . P A 2
H3B H -0.1511 1.1373 0.7080 0.053 Uiso 0.368(5) 1 calc R U P A 2
C4B C -0.0899(10) 0.858(3) 0.6064(10) 0.0420(11) Uani 0.368(5) 1 d D . P A 2
H4B H -0.0286 0.8116 0.6630 0.050 Uiso 0.368(5) 1 calc R U P A 2
C5B C -0.1061(11) 0.737(3) 0.4990(9) 0.0380(12) Uani 0.368(5) 1 d D . P A 2
C6B C -0.1947(17) 0.800(6) 0.4173(15) 0.0552(19) Uani 0.368(5) 1 d D . P A 2
H6B H -0.2063 0.7048 0.3439 0.066 Uiso 0.368(5) 1 calc R U P A 2
C7B C -0.268(3) 1.002(10) 0.439(2) 0.0537(18) Uani 0.368(5) 1 d D . P A 2
H7B H -0.3255 1.0614 0.3793 0.064 Uiso 0.368(5) 1 calc R U P A 2
N1B N -0.0380(7) 0.5363(16) 0.4618(7) 0.0451(8) Uani 0.368(5) 1 d . . P A 2

loop_
_atom_site_aniso_label
_atom_site_aniso_U_11
_atom_site_aniso_U_22
_atom_site_aniso_U_33
_atom_site_aniso_U_23
_atom_site_aniso_U_13
_atom_site_aniso_U_12
Br1 0.0560(3) 0.0722(13) 0.0836(7) -0.0087(8) 0.0381(4) -0.0042(8)
C1 0.043(5) 0.048(3) 0.094(3) 0.003(3) 0.030(4) 0.003(3)
C2 0.0425(14) 0.039(3) 0.060(2) 0.0088(16) 0.0235(14) 0.0041(15)
C3 0.053(2) 0.040(4) 0.045(4) -0.010(2) 0.021(2) 0.0023(19)
C4 0.0423(16) 0.044(3) 0.040(3) -0.005(2) 0.010(3) 0.0019(17)
C5 0.042(3) 0.0369(17) 0.039(3) -0.002(3) 0.017(3) 0.0010(17)
C6 0.058(6) 0.065(2) 0.046(5) -0.010(5) 0.017(4) 0.000(4)
C7 0.048(5) 0.069(5) 0.042(4) 0.010(5) 0.004(3) 0.010(3)
N1 0.045(2) 0.045(2) 0.0481(14) 0.0026(18) 0.0170(17) 0.0061(15)
Br1B 0.0560(3) 0.0722(13) 0.0836(7) -0.0087(8) 0.0381(4) -0.0042(8)
C1B 0.043(5) 0.048(3) 0.094(3) 0.003(3) 0.030(4) 0.003(3)
C2B 0.0425(14) 0.039(3) 0.060(2) 0.0088(16) 0.0235(14) 0.0041(15)
C3B 0.053(2) 0.040(4) 0.045(4) -0.010(2) 0.021(2) 0.0023(19)
C4B 0.0423(16) 0.044(3) 0.040(3) -0.005(2) 0.010(3) 0.0019(17)
C5B 0.042(3) 0.0369(17) 0.039(3) -0.002(3) 0.017(3) 0.0010(17)
C6B 0.058(6) 0.065(2) 0.046(5) -0.010(5) 0.017(4) 0.000(4)
C7B 0.048(5) 0.069(5) 0.042(4) 0.010(5) 0.004(3) 0.010(3)
N1B 0.045(2) 0.045(2) 0.0481(14) 0.0026(18) 0.0170(17) 0.0061(15)

loop_
_atom_type_symbol
_atom_type_description
_atom_type_scat_dispersion_real
_atom_type_scat_dispersion_imag
_atom_type_scat_source
C C 0.0033 0.0016 'International Tables Vol C Tables 4.2.6.8 and 6.1.1.4'
H H 0.0000 0.0000 'International Tables Vol C Tables 4.2.6.8 and 6.1.1.4'
N N 0.0061 0.0033 'International Tables Vol C Tables 4.2.6.8 and 6.1.1.4'
Br Br -0.2901 2.4595 'International Tables Vol C Tables 4.2.6.8 and 6.1.1.4'

loop_
_geom_angle_atom_site_label_1
_geom_angle_atom_site_label_2
_geom_angle_atom_site_label_3
_geom_angle
_geom_angle_site_symmetry_1
C2 C1 Br1 109.8(10) .
C2 C1 H1A 109.7 .
Br1 C1 H1A 109.7 .
C2 C1 H1B 109.7 .
Br1 C1 H1B 109.7 .
H1A C1 H1B 108.2 .
C3 C2 C7 118.0(8) .
C3 C2 C1 121.2(9) .
C7 C2 C1 120.4(9) .
C4 C3 C2 120.5(6) .
C4 C3 H3 119.8 .
C2 C3 H3 119.8 .
C5 C4 C3 120.9(5) .
C5 C4 H4 119.5 .
C3 C4 H4 119.5 .
C4 C5 C6 119.7(6) .
C4 C5 N1 115.2(5) .
C6 C5 N1 125.1(6) .
C5 C6 C7 119.3(7) .
C5 C6 H6 120.4 .
C7 C6 H6 120.4 .
C6 C7 C2 121.4(8) .
C6 C7 H7 119.3 .
C2 C7 H7 119.3 .
N1 N1 C5 113.5(6) 3_566
C2B C1B Br1B 110.2(18) .
C2B C1B H1B1 109.6 .
Br1B C1B H1B1 109.6 .
C2B C1B H1B2 109.6 .
Br1B C1B H1B2 109.6 .
H1B1 C1B H1B2 108.1 .
C3B C2B C7B 119.3(13) .
C3B C2B C1B 120.1(17) .
C7B C2B C1B 119.4(16) .
C4B C3B C2B 120.9(13) .
C4B C3B H3B 119.6 .
C2B C3B H3B 119.6 .
C5B C4B C3B 119.6(12) .
C5B C4B H4B 120.2 .
C3B C4B H4B 120.2 .
C4B C5B C6B 120.5(12) .
C4B C5B N1B 124.9(11) .
C6B C5B N1B 114.6(12) .
C5B C6B C7B 121.7(14) .
C5B C6B H6B 119.2 .
C7B C6B H6B 119.2 .
C6B C7B C2B 117.5(15) .
C6B C7B H7B 121.2 .
C2B C7B H7B 121.2 .
N1B N1B C5B 114.4(10) 3_566

loop_
_geom_bond_atom_site_label_1
_geom_bond_atom_site_label_2
_geom_bond_distance
_geom_bond_site_symmetry_2
Br1 C1 1.980(8) .
C1 C2 1.494(8) .
C1 H1A 0.9900 .
C1 H1B 0.9900 .
C2 C3 1.385(8) .
C2 C7 1.393(8) .
C3 C4 1.382(7) .
C3 H3 0.9500 .
C4 C5 1.372(6) .
C4 H4 0.9500 .
C5 C6 1.379(7) .
C5 N1 1.461(8) .
C6 C7 1.388(8) .
C6 H6 0.9500 .
C7 H7 0.9500 .
N1 N1 1.246(9) 3_566
Br1B C1B 1.974(13) .
C1B C2B 1.497(14) .
C1B H1B1 0.9900 .
C1B H1B2 0.9900 .
C2B C3B 1.391(13) .
C2B C7B 1.403(13) .
C3B C4B 1.385(12) .
C3B H3B 0.9500 .
C4B C5B 1.355(10) .
C4B H4B 0.9500 .
C5B C6B 1.369(12) .
C5B N1B 1.411(15) .
C6B C7B 1.396(14) .
C6B H6B 0.9500 .
C7B H7B 0.9500 .
N1B N1B 1.235(18) 3_566

loop_
_geom_torsion_atom_site_label_1
_geom_torsion_atom_site_label_2
_geom_torsion_atom_site_label_3
_geom_torsion_atom_site_label_4
_geom_torsion
_geom_torsion_site_symmetry_4
Br1 C1 C2 C3 -70(2) .
Br1 C1 C2 C7 103(2) .
C7 C2 C3 C4 2(3) .
C1 C2 C3 C4 174.9(15) .
C2 C3 C4 C5 -1(2) .
C3 C4 C5 C6 2.1(15) .
C3 C4 C5 N1 -178.3(9) .
C4 C5 C6 C7 -4(2) .
N1 C5 C6 C7 176.1(16) .
C5 C6 C7 C2 5(4) .
C3 C2 C7 C6 -4(4) .
C1 C2 C7 C6 -177(2) .
C4 C5 N1 N1 -178.9(6) 3_566
C6 C5 N1 N1 0.7(12) 3_566
Br1B C1B C2B C3B -90(4) .
Br1B C1B C2B C7B 103(4) .
C7B C2B C3B C4B -6(6) .
C1B C2B C3B C4B -173(3) .
C2B C3B C4B C5B 2(4) .
C3B C4B C5B C6B 0(3) .
C3B C4B C5B N1B -179.1(17) .
C4B C5B C6B C7B 3(5) .
N1B C5B C6B C7B -178(3) .
C5B C6B C7B C2B -7(7) .
C3B C2B C7B C6B 8(7) .
C1B C2B C7B C6B 176(4) .
C4B C5B N1B N1B 3.5(18) 3_566
C6B C5B N1B N1B -175.2(18) 3_566
